data_7009322
loop_
_publ_author_name
'Guillevic, Marie-Andr\'ee'
'Light, Mark E.'
'Coles, Simon J.'
'Gelbrich, Thomas'
'Hursthouse, Michael B.'
'Bruce, Duncan W.'

_publ_section_title
;
 Synthesis of dinuclear complexes of rhenium(I) as potential
 metallomesogens
;
_journal_issue 9
_journal_name_full 'Journal of the Chemical Society, Dalton Transactions'
_journal_page_first 1437
_journal_paper_doi 10.1039/a910273f
_journal_year 2000
_chemical_formula_sum 'C51 H50 N2 O12 Re2'
_chemical_formula_weight 1255.33
_chemical_name_systematic
;

 ?

;
_space_group_IT_number 1
_symmetry_space_group_name_Hall 'P 1'
_symmetry_space_group_name_H-M 'P 1'
_atom_sites_solution_hydrogens geom
_atom_sites_solution_primary direct
_atom_sites_solution_secondary difmap
_audit_creation_date 1999-05-14T09:57:10-00:00
_audit_creation_method 'WinGX routine CIF_UPDATE'
_cell_angle_alpha 74.1341(13)
_cell_angle_beta 86.9295(11)
_cell_angle_gamma 74.3192(13)
_cell_formula_units_Z 2
_cell_length_a 9.1822(2)
_cell_length_b 13.5268(2)
_cell_length_c 21.4700(5)
_cell_measurement_reflns_used na
_cell_measurement_temperature 150(2)
_cell_measurement_theta_max na
_cell_measurement_theta_min na
_cell_volume 2469.05(9)
_computing_cell_refinement 'DENZO and COLLECT'
_computing_data_collection
;

DENZO and COLLECT

;
_computing_data_reduction 'DENZO and COLLECT'
_computing_molecular_graphics ORTEP
_computing_publication_material CIFTAB
_computing_structure_refinement 'SHELXL-97 (Sheldrick, 1997)'
_computing_structure_solution 'SHELXS-97 (Sheldrick, 1990)'
_diffrn_ambient_temperature 150(2)
_diffrn_measured_fraction_theta_full 0.989
_diffrn_measured_fraction_theta_max 0.989
_diffrn_measurement_device_type 'Enraf Nonius KappaCCD area detector'
_diffrn_measurement_method 'Phi and Omega scans to fill Ewald sphere'
_diffrn_radiation_monochromator graphite
_diffrn_radiation_type MoK\a
_diffrn_radiation_wavelength 0.71073
_diffrn_reflns_av_R_equivalents 0.0438
_diffrn_reflns_av_sigmaI/netI 0.0508
_diffrn_reflns_limit_h_max 10
_diffrn_reflns_limit_h_min -10
_diffrn_reflns_limit_k_max 16
_diffrn_reflns_limit_k_min -16
_diffrn_reflns_limit_l_max 25
_diffrn_reflns_limit_l_min -25
_diffrn_reflns_number 35530
_diffrn_reflns_theta_full 25.03
_diffrn_reflns_theta_max 25.03
_diffrn_reflns_theta_min 2.96
_diffrn_standards_decay_% na
_diffrn_standards_interval_count na
_diffrn_standards_interval_time na
_diffrn_standards_number 'not measured'
_exptl_absorpt_coefficient_mu 4.961
_exptl_absorpt_correction_T_max 0.6368
_exptl_absorpt_correction_T_min 0.3176
_exptl_absorpt_correction_type 'Empirical, SORTAV'
_exptl_crystal_density_diffrn 1.689
_exptl_crystal_density_meas ?
_exptl_crystal_density_method .
_exptl_crystal_F_000 1232
_exptl_crystal_size_max 0.3
_exptl_crystal_size_mid 0.15
_exptl_crystal_size_min 0.1
_refine_diff_density_max 1.599
_refine_diff_density_min -1.823
_refine_diff_density_rms 0.128
_refine_ls_abs_structure_details 'Flack H D (1983), Acta Cryst. A39, 876-881'
_refine_ls_abs_structure_Flack 0.370(16)
_refine_ls_extinction_coef yes
_refine_ls_extinction_method none
_refine_ls_goodness_of_fit_ref 0.942
_refine_ls_hydrogen_treatment mixed
_refine_ls_matrix_type fullcycle
_refine_ls_number_parameters 1212
_refine_ls_number_reflns 16870
_refine_ls_number_restraints 16
_refine_ls_restrained_S_all 1.535
_refine_ls_R_factor_all 0.0424
_refine_ls_R_factor_gt 0.0372
_refine_ls_shift/su_max 2.486
_refine_ls_shift/su_mean 0.136
_refine_ls_structure_factor_coef Fsqd
_refine_ls_weighting_scheme calc
_refine_ls_wR_factor_gt 0.086
_refine_ls_wR_factor_ref 0.0895
_reflns_number_gt 15479
_reflns_number_total 16870
_reflns_threshold_expression >2sigma(I)
_cod_data_source_file a910273f.txt
_cod_data_source_block s92
_cod_database_code 7009322

loop_
_symmetry_equiv_pos_as_xyz
'x, y, z'

loop_
_atom_site_label
_atom_site_type_symbol
_atom_site_fract_x
_atom_site_fract_y
_atom_site_fract_z
_atom_site_U_iso_or_equiv
_atom_site_adp_type
_atom_site_occupancy
_atom_site_symmetry_multiplicity
_atom_site_calc_flag
_atom_site_refinement_flags
_atom_site_disorder_assembly
_atom_site_disorder_group
Re1 Re 0.0073(2) 0.58560(19) 0.08190(12) 0.02492(16) Uani 1 1 d . . .
Re2 Re 0.6745(2) 0.12711(19) -0.23624(12) 0.03102(17) Uani 1 1 d . . .
Re3 Re -0.2513(2) 1.07731(19) 1.10069(12) 0.03520(19) Uani 1 1 d . . .
Re4 Re 0.3919(2) 0.61754(19) 0.77704(12) 0.02615(16) Uani 1 1 d . . .
O1 O -0.6030(13) 0.8665(11) 0.2387(7) 0.041(3) Uani 1 1 d . . .
O2 O 0.1041(16) 0.3928(12) 0.2045(8) 0.052(4) Uani 1 1 d . . .
O3 O 0.0491(15) 0.7513(11) 0.1513(8) 0.045(4) Uani 1 1 d . . .
O4 O 0.3395(13) 0.5378(13) 0.0380(8) 0.053(4) Uani 1 1 d . . .
O5 O -0.0607(17) 0.7640(11) -0.0495(7) 0.049(4) Uani 1 1 d . . .
O6 O 0.0411(10) 0.3055(7) -0.0811(5) 0.029(2) Uani 1 1 d . . .
O7 O 0.1780(11) 0.4134(7) -0.1377(5) 0.026(2) Uani 1 1 d . . .
O8 O 0.778(2) -0.0029(12) -0.0947(8) 0.064(4) Uani 1 1 d . . .
O9 O 0.7212(19) 0.3135(12) -0.1904(8) 0.058(4) Uani 1 1 d . . .
O10 O 1.0029(15) 0.0641(13) -0.2905(8) 0.052(4) Uani 1 1 d . . .
O11 O 0.5567(17) 0.2878(11) -0.3708(7) 0.046(4) Uani 1 1 d . . .
O12 O 0.8684(13) -0.2555(11) -0.4179(7) 0.039(3) Uani 1 1 d . . .
O13 O -0.4710(14) 1.4672(11) 1.2788(7) 0.044(3) Uani 1 1 d . . .
O14 O -0.1310(17) 0.9151(14) 1.2341(8) 0.056(4) Uani 1 1 d . . .
O15 O -0.5712(15) 1.1302(14) 1.1561(9) 0.069(5) Uani 1 1 d . . .
O16 O -0.282(2) 0.8878(11) 1.0537(8) 0.061(4) Uani 1 1 d . . .
O17 O -0.3780(18) 1.2063(12) 0.9616(8) 0.060(4) Uani 1 1 d . . .
O18 O 0.3132(12) 0.9345(9) 0.9739(6) 0.052(3) Uani 1 1 d D . .
O19 O 0.1984(17) 0.8136(13) 0.9866(7) 0.154(9) Uani 1 1 d D . .
O20 O 0.4609(15) 0.4363(12) 0.9061(7) 0.046(4) Uani 1 1 d . . .
O21 O 0.0604(14) 0.6625(12) 0.8172(7) 0.046(3) Uani 1 1 d U . .
O22 O 0.2951(16) 0.8149(13) 0.6571(8) 0.059(5) Uani 1 1 d . . .
O23 O 0.3582(16) 0.4529(12) 0.7050(7) 0.049(4) Uani 1 1 d . . .
O24 O 1.0152(12) 0.3442(10) 0.6250(6) 0.039(3) Uani 1 1 d . . .
N1 N -0.2374(12) 0.6030(9) 0.0995(6) 0.020(3) Uani 1 1 d . . .
N2 N 0.5897(14) 0.0004(11) -0.2586(7) 0.031(3) Uani 1 1 d . . .
N3 N -0.1778(14) 1.2056(11) 1.1229(7) 0.028(3) Uani 1 1 d . . .
N4 N 0.6367(14) 0.6058(11) 0.7616(7) 0.029(3) Uani 1 1 d . . .
C1 C -1.187(3) 1.1155(16) 0.5565(9) 0.075(6) Uani 1 1 d . . .
H1A H -1.2079 1.0808 0.6012 0.113 Uiso 1 1 calc R . .
H1B H -1.2826 1.1474 0.5315 0.113 Uiso 1 1 calc R . .
H1C H -1.1377 1.1714 0.5563 0.113 Uiso 1 1 calc R . .
C2 C -1.082(3) 1.0316(16) 0.5256(9) 0.078(6) Uani 1 1 d . . .
H2A H -0.9864 0.9986 0.5514 0.093 Uiso 1 1 calc R . .
H2B H -1.1313 0.9746 0.5266 0.093 Uiso 1 1 calc R . .
C3 C -1.047(2) 1.0786(14) 0.4591(8) 0.058(5) Uani 1 1 d . . .
H3A H -0.9863 1.1294 0.4578 0.07 Uiso 1 1 calc R . .
H3B H -1.1418 1.1178 0.4336 0.07 Uiso 1 1 calc R . .
C4 C -0.955(3) 0.985(2) 0.4296(10) 0.092(8) Uani 1 1 d . . .
H4A H -0.8595 0.9466 0.4548 0.11 Uiso 1 1 calc R . .
H4B H -1.0151 0.9343 0.431 0.11 Uiso 1 1 calc R . .
C5 C -0.9195(18) 1.0378(15) 0.3576(9) 0.060(5) Uani 1 1 d . . .
H5A H -1.0152 1.0834 0.3349 0.072 Uiso 1 1 calc R . .
H5B H -0.8527 1.0843 0.3575 0.072 Uiso 1 1 calc R . .
C6 C -0.8439(18) 0.9573(15) 0.3201(8) 0.053(4) Uani 1 1 d . . .
H6A H -0.7478 0.9113 0.3424 0.063 Uiso 1 1 calc R . .
H6B H -0.9107 0.9112 0.3192 0.063 Uiso 1 1 calc R . .
C7 C -0.8123(18) 1.0118(13) 0.2524(8) 0.049(4) Uani 1 1 d . . .
H7A H -0.7403 1.0541 0.2535 0.059 Uiso 1 1 calc R . .
H7B H -0.9074 1.0616 0.2313 0.059 Uiso 1 1 calc R . .
C8 C -0.7471(16) 0.9337(12) 0.2130(7) 0.042(4) Uani 1 1 d . . .
H8A H -0.8171 0.8894 0.2132 0.05 Uiso 1 1 calc R . .
H8B H -0.7364 0.9734 0.1676 0.05 Uiso 1 1 calc R . .
C9 C -0.5195(14) 0.8014(11) 0.2033(6) 0.029(3) Uani 1 1 d . . .
C10 C -0.3762(14) 0.7420(11) 0.2282(7) 0.035(3) Uani 1 1 d . . .
H10 H -0.3417 0.7463 0.2681 0.042 Uiso 1 1 calc R . .
C11 C -0.2832(18) 0.6757(15) 0.1936(10) 0.032(5) Uani 1 1 d . . .
H11 H -0.1856 0.634 0.2104 0.039 Uiso 1 1 calc R . .
C12 C -0.334(2) 0.6706(17) 0.1342(10) 0.032(5) Uani 1 1 d . . .
C13 C -0.4797(19) 0.7260(16) 0.1140(9) 0.033(4) Uani 1 1 d . . .
H13 H -0.5177 0.7178 0.0759 0.04 Uiso 1 1 calc R . .
C14 C -0.5721(19) 0.7918(16) 0.1457(10) 0.031(4) Uani 1 1 d . . .
H14 H -0.671 0.8307 0.1292 0.037 Uiso 1 1 calc R . .
C15 C 0.066(2) 0.4633(18) 0.1598(12) 0.034(5) Uani 1 1 d . . .
C16 C 0.032(2) 0.6893(18) 0.1275(11) 0.036(5) Uani 1 1 d . . .
C17 C 0.214(3) 0.557(2) 0.0563(15) 0.045(7) Uani 1 1 d . . .
C18 C -0.037(3) 0.700(2) -0.0011(13) 0.034(6) Uani 1 1 d . . .
C19 C -0.298(2) 0.5542(17) 0.0684(11) 0.025(4) Uani 1 1 d . . .
H19 H -0.4026 0.557 0.0729 0.03 Uiso 1 1 calc R . .
C20 C -0.208(2) 0.4965(15) 0.0274(10) 0.029(4) Uani 1 1 d . . .
C21 C -0.053(2) 0.4892(15) 0.0254(9) 0.022(4) Uani 1 1 d . . .
C22 C 0.0332(17) 0.4285(14) -0.0143(8) 0.027(4) Uani 1 1 d . . .
H22 H 0.1388 0.4216 -0.0183 0.032 Uiso 1 1 calc R . .
C23 C -0.039(2) 0.3783(15) -0.0480(9) 0.033(4) Uani 1 1 d . . .
C24 C -0.191(2) 0.3863(17) -0.0454(11) 0.043(5) Uani 1 1 d . . .
H24 H -0.2354 0.3512 -0.069 0.051 Uiso 1 1 calc R . .
C25 C -0.277(2) 0.4458(18) -0.0083(10) 0.043(5) Uani 1 1 d . . .
H25 H -0.3826 0.4536 -0.0061 0.051 Uiso 1 1 calc R . .
C26 C 0.1478(19) 0.3271(12) -0.1218(8) 0.039(4) Uani 1 1 d . . .
C27 C 0.2261(19) 0.2363(14) -0.1487(9) 0.031(4) Uani 1 1 d . . .
C28 C 0.370(2) 0.2352(17) -0.1727(10) 0.041(5) Uani 1 1 d . . .
H28 H 0.4152 0.2893 -0.1699 0.049 Uiso 1 1 calc R . .
C29 C 0.451(3) 0.154(2) -0.2016(12) 0.035(6) Uani 1 1 d . . .
C30 C 0.377(2) 0.0746(17) -0.2040(10) 0.037(5) Uani 1 1 d . . .
C31 C 0.233(2) 0.0752(17) -0.1807(10) 0.043(5) Uani 1 1 d . . .
H31 H 0.1857 0.0222 -0.1838 0.052 Uiso 1 1 calc R . .
C32 C 0.159(2) 0.1574(19) -0.1525(10) 0.045(6) Uani 1 1 d . . .
H32 H 0.0613 0.159 -0.1355 0.054 Uiso 1 1 calc R . .
C33 C 0.4547(18) -0.0024(16) -0.2369(10) 0.033(4) Uani 1 1 d . . .
H33 H 0.409 -0.0544 -0.2429 0.039 Uiso 1 1 calc R . .
C34 C 0.742(3) 0.0393(18) -0.1463(13) 0.038(6) Uani 1 1 d . . .
C35 C 0.710(3) 0.244(2) -0.2090(11) 0.047(6) Uani 1 1 d . . .
C36 C 0.878(3) 0.0882(17) -0.2694(12) 0.040(5) Uani 1 1 d . . .
C37 C 0.600(3) 0.2247(19) -0.3217(13) 0.034(5) Uani 1 1 d . . .
C38 C 0.6650(19) -0.0699(15) -0.2966(10) 0.027(4) Uani 1 1 d . . .
C39 C 0.585(2) -0.0804(15) -0.3463(9) 0.028(4) Uani 1 1 d . . .
H39 H 0.4802 -0.0446 -0.3532 0.033 Uiso 1 1 calc R . .
C40 C 0.660(2) -0.1453(15) -0.3870(10) 0.035(5) Uani 1 1 d . . .
H40 H 0.6063 -0.1511 -0.4219 0.043 Uiso 1 1 calc R . .
C41 C 0.804(2) -0.1970(14) -0.3762(9) 0.033(4) Uani 1 1 d . . .
C42 C 0.8880(18) -0.1889(14) -0.3243(9) 0.027(4) Uani 1 1 d . . .
H42 H 0.9916 -0.2269 -0.3164 0.033 Uiso 1 1 calc R . .
C43 C 0.813(2) -0.1233(15) -0.2856(8) 0.030(4) Uani 1 1 d . . .
H43 H 0.8667 -0.1161 -0.2512 0.036 Uiso 1 1 calc R . .
C44 C 1.0243(19) -0.3145(17) -0.4095(10) 0.038(5) Uani 1 1 d . . .
H44A H 1.0412 -0.3692 -0.3672 0.046 Uiso 1 1 calc R . .
H44B H 1.0893 -0.2663 -0.4108 0.046 Uiso 1 1 calc R . .
C45 C 1.061(2) -0.3665(17) -0.4642(10) 0.035(5) Uani 1 1 d . . .
H45A H 1.053 -0.3105 -0.5057 0.042 Uiso 1 1 calc R . .
H45B H 0.986 -0.4063 -0.4657 0.042 Uiso 1 1 calc R . .
C46 C 1.221(2) -0.4433(19) -0.4571(11) 0.049(6) Uani 1 1 d . . .
H46A H 1.2238 -0.5018 -0.4172 0.059 Uiso 1 1 calc R . .
H46B H 1.2355 -0.4754 -0.494 0.059 Uiso 1 1 calc R . .
C47 C 1.352(2) -0.4004(19) -0.4540(11) 0.044(6) Uani 1 1 d . . .
H47A H 1.4427 -0.4608 -0.4394 0.053 Uiso 1 1 calc R . .
H47B H 1.3326 -0.3594 -0.4213 0.053 Uiso 1 1 calc R . .
C48 C 1.386(3) -0.326(2) -0.5204(15) 0.074(9) Uani 1 1 d . . .
H48A H 1.394 -0.3642 -0.5545 0.089 Uiso 1 1 calc R . .
H48B H 1.3008 -0.2612 -0.5326 0.089 Uiso 1 1 calc R . .
C49 C 1.525(3) -0.297(2) -0.5169(11) 0.059(7) Uani 1 1 d . . .
H49A H 1.6093 -0.362 -0.5035 0.07 Uiso 1 1 calc R . .
H49B H 1.5155 -0.2574 -0.4835 0.07 Uiso 1 1 calc R . .
C50 C 1.560(3) -0.229(3) -0.5800(15) 0.089(10) Uani 1 1 d . . .
H50A H 1.4782 -0.1616 -0.591 0.107 Uiso 1 1 calc R . .
H50B H 1.558 -0.2661 -0.6137 0.107 Uiso 1 1 calc R . .
C51 C 1.715(3) -0.201(3) -0.5827(16) 0.081(9) Uani 1 1 d . . .
H51A H 1.7427 -0.1764 -0.628 0.121 Uiso 1 1 calc R . .
H51B H 1.7938 -0.2643 -0.5605 0.121 Uiso 1 1 calc R . .
H51C H 1.707 -0.1442 -0.5613 0.121 Uiso 1 1 calc R . .
C53 C -1.312(4) 1.408(3) 1.4472(17) 0.084(9) Uani 1 1 d . . .
H53A H -1.3127 1.3621 1.4188 0.126 Uiso 1 1 calc R . .
H53B H -1.3902 1.4752 1.4323 0.126 Uiso 1 1 calc R . .
H53C H -1.3327 1.3716 1.4916 0.126 Uiso 1 1 calc R . .
C54 C -1.164(3) 1.429(2) 1.4455(14) 0.068(7) Uani 1 1 d . . .
H54A H -1.1615 1.4673 1.4785 0.081 Uiso 1 1 calc R . .
H54B H -1.0864 1.3598 1.4584 0.081 Uiso 1 1 calc R . .
C55 C -1.123(3) 1.490(3) 1.3845(14) 0.070(8) Uani 1 1 d . . .
H55A H -1.209 1.5535 1.3689 0.084 Uiso 1 1 calc R . .
H55B H -1.113 1.4464 1.3534 0.084 Uiso 1 1 calc R . .
C56 C -0.974(3) 1.531(2) 1.3794(11) 0.063(7) Uani 1 1 d . . .
H56A H -0.9747 1.5647 1.4149 0.075 Uiso 1 1 calc R . .
H56B H -0.8854 1.468 1.3868 0.075 Uiso 1 1 calc R . .
C57 C -0.955(3) 1.609(3) 1.3160(13) 0.061(8) Uani 1 1 d . . .
H57A H -1.0479 1.6688 1.3061 0.074 Uiso 1 1 calc R . .
H57B H -0.9426 1.573 1.281 0.074 Uiso 1 1 calc R . .
C58 C -0.818(2) 1.6558(18) 1.3155(12) 0.054(6) Uani 1 1 d . . .
H58A H -0.8201 1.7102 1.2737 0.065 Uiso 1 1 calc R . .
H58B H -0.8315 1.6928 1.3502 0.065 Uiso 1 1 calc R . .
C59 C -0.667(2) 1.5784(19) 1.3245(12) 0.050(6) Uani 1 1 d . . .
H59A H -0.6653 1.5228 1.3657 0.06 Uiso 1 1 calc R . .
H59B H -0.5905 1.6157 1.3283 0.06 Uiso 1 1 calc R . .
C60 C -0.624(2) 1.5243(19) 1.2693(11) 0.046(5) Uani 1 1 d . . .
H60A H -0.6873 1.4755 1.27 0.055 Uiso 1 1 calc R . .
H60B H -0.6391 1.5786 1.2269 0.055 Uiso 1 1 calc R . .
C61 C -0.4097(18) 1.4079(16) 1.2363(10) 0.032(4) Uani 1 1 d . . .
C62 C -0.483(2) 1.3963(16) 1.1872(10) 0.035(5) Uani 1 1 d . . .
H62 H -0.5862 1.4345 1.1778 0.042 Uiso 1 1 calc R . .
C63 C -0.4093(19) 1.3289(14) 1.1503(10) 0.031(4) Uani 1 1 d . . .
H63 H -0.4632 1.3202 1.1165 0.037 Uiso 1 1 calc R . .
C64 C -0.255(2) 1.2729(15) 1.1622(10) 0.028(4) Uani 1 1 d . . .
C65 C -0.180(2) 1.2863(17) 1.2127(11) 0.040(5) Uani 1 1 d . . .
H65 H -0.0765 1.2492 1.2216 0.048 Uiso 1 1 calc R . .
C66 C -0.251(2) 1.3502(18) 1.2490(11) 0.042(5) Uani 1 1 d . . .
H66 H -0.1974 1.358 1.2832 0.05 Uiso 1 1 calc R . .
C67 C -0.170(3) 0.974(2) 1.1866(14) 0.040(6) Uani 1 1 d . . .
C68 C -0.456(3) 1.111(2) 1.1373(13) 0.048(6) Uani 1 1 d . . .
C69 C -0.275(3) 0.9578(17) 1.0743(11) 0.045(6) Uani 1 1 d . . .
C70 C -0.329(3) 1.163(2) 1.0137(12) 0.039(6) Uani 1 1 d . . .
C71 C -0.047(2) 1.2134(16) 1.1048(10) 0.034(5) Uani 1 1 d . . .
H71 H -0.0093 1.2676 1.113 0.041 Uiso 1 1 calc R . .
C72 C 0.045(2) 1.1394(17) 1.0715(10) 0.039(5) Uani 1 1 d . . .
C73 C -0.019(3) 1.061(2) 1.0632(12) 0.038(6) Uani 1 1 d . . .
C74 C 0.071(3) 0.9904(18) 1.0327(12) 0.045(6) Uani 1 1 d . . .
H74 H 0.0345 0.9343 1.0262 0.054 Uiso 1 1 calc R . .
C75 C 0.216(2) 0.999(2) 1.0106(10) 0.058(9) Uani 1 1 d . . .
C76 C 0.278(2) 1.073(2) 1.0189(12) 0.055(6) Uani 1 1 d . . .
H76 H 0.3761 1.0765 1.0038 0.066 Uiso 1 1 calc R . .
C77 C 0.194(2) 1.143(2) 1.0495(10) 0.050(6) Uani 1 1 d . . .
H77 H 0.2352 1.1967 1.0569 0.059 Uiso 1 1 calc R . .
C78 C 0.2846(18) 0.8588(16) 0.9660(9) 0.126(6) Uani 1 1 d DU . .
C79 C 0.396(3) 0.8130(18) 0.9139(11) 0.058(6) Uani 1 1 d D . .
C80 C 0.345(3) 0.763(2) 0.8758(13) 0.061(6) Uani 1 1 d . . .
H80 H 0.2417 0.7631 0.8773 0.073 Uiso 1 1 calc R . .
C81 C 0.442(2) 0.7117(18) 0.8343(11) 0.038(5) Uani 1 1 d . . .
C82 C 0.592(2) 0.7160(16) 0.8344(10) 0.031(4) Uani 1 1 d . . .
C83 C 0.649(3) 0.7661(15) 0.8721(9) 0.041(5) Uani 1 1 d . . .
H83 H 0.7529 0.7662 0.87 0.049 Uiso 1 1 calc R . .
C84 C 0.553(3) 0.8163(15) 0.9131(9) 0.046(5) Uani 1 1 d . . .
H84 H 0.5884 0.8513 0.9395 0.055 Uiso 1 1 calc R . .
C85 C 0.690(2) 0.6581(16) 0.7930(12) 0.031(5) Uani 1 1 d . . .
H85 H 0.7934 0.6587 0.7891 0.037 Uiso 1 1 calc R . .
C86 C 0.442(2) 0.5000(18) 0.8583(12) 0.030(5) Uani 1 1 d . . .
C87 C 0.185(3) 0.645(2) 0.8014(12) 0.034(6) Uani 1 1 d . . .
C88 C 0.336(3) 0.741(2) 0.7003(11) 0.038(6) Uani 1 1 d . . .
C89 C 0.372(2) 0.5157(17) 0.7300(10) 0.032(5) Uani 1 1 d . . .
C90 C 0.7408(18) 0.5461(14) 0.7246(9) 0.020(4) Uani 1 1 d . . .
C91 C 0.6934(19) 0.5326(15) 0.6690(10) 0.030(4) Uani 1 1 d . . .
H91 H 0.5935 0.5688 0.6527 0.035 Uiso 1 1 calc R . .
C92 C 0.7875(16) 0.4678(13) 0.6366(7) 0.034(3) Uani 1 1 d . . .
H92 H 0.7537 0.4626 0.5968 0.041 Uiso 1 1 calc R . .
C93 C 0.9332(16) 0.4086(11) 0.6607(8) 0.033(3) Uani 1 1 d . . .
C94 C 0.983(2) 0.4245(16) 0.7159(10) 0.033(4) Uani 1 1 d . . .
H94 H 1.0851 0.3916 0.7307 0.039 Uiso 1 1 calc R . .
C95 C 0.8858(18) 0.4883(14) 0.7501(9) 0.028(4) Uani 1 1 d . . .
H95 H 0.9175 0.4927 0.7904 0.033 Uiso 1 1 calc R . .
C96 C 1.1596(15) 0.2763(12) 0.6549(8) 0.036(4) Uani 1 1 d . . .
H96A H 1.1447 0.236 0.6997 0.043 Uiso 1 1 calc R . .
H96B H 1.2295 0.32 0.6564 0.043 Uiso 1 1 calc R . .
C97 C 1.2237(17) 0.2004(12) 0.6137(8) 0.043(4) Uani 1 1 d . . .
H97A H 1.3183 0.1502 0.635 0.052 Uiso 1 1 calc R . .
H97B H 1.1511 0.1581 0.6135 0.052 Uiso 1 1 calc R . .
C98 C 1.2574(19) 0.2482(13) 0.5452(8) 0.044(4) Uani 1 1 d . . .
H98A H 1.3219 0.2967 0.5443 0.052 Uiso 1 1 calc R . .
H98B H 1.1616 0.2913 0.5216 0.052 Uiso 1 1 calc R . .
C99 C 1.338(2) 0.1639(15) 0.5106(9) 0.054(5) Uani 1 1 d . . .
H99A H 1.4369 0.1241 0.5326 0.065 Uiso 1 1 calc R . .
H99B H 1.2769 0.1125 0.5144 0.065 Uiso 1 1 calc R . .
C100 C 1.363(2) 0.2082(12) 0.4426(9) 0.055(5) Uani 1 1 d . . .
H10A H 1.4149 0.2648 0.4386 0.066 Uiso 1 1 calc R . .
H10B H 1.2635 0.2417 0.4199 0.066 Uiso 1 1 calc R . .
C101 C 1.458(3) 0.1253(17) 0.4090(9) 0.069(6) Uani 1 1 d . . .
H10C H 1.5519 0.086 0.4347 0.082 Uiso 1 1 calc R . .
H10D H 1.4 0.0732 0.4087 0.082 Uiso 1 1 calc R . .
C102 C 1.498(3) 0.1721(19) 0.3414(12) 0.085(7) Uani 1 1 d . . .
H10E H 1.5501 0.2271 0.3416 0.102 Uiso 1 1 calc R . .
H10F H 1.403 0.2083 0.3153 0.102 Uiso 1 1 calc R . .
C103 C 1.597(3) 0.0931(18) 0.3088(10) 0.071(6) Uani 1 1 d . . .
H10G H 1.6173 0.1305 0.2646 0.107 Uiso 1 1 calc R . .
H10H H 1.5452 0.0392 0.3073 0.107 Uiso 1 1 calc R . .
H10I H 1.6926 0.0585 0.3333 0.107 Uiso 1 1 calc R . .

loop_
_atom_site_aniso_label
_atom_site_aniso_U_11
_atom_site_aniso_U_22
_atom_site_aniso_U_33
_atom_site_aniso_U_23
_atom_site_aniso_U_13
_atom_site_aniso_U_12
Re1 0.0155(3) 0.0267(3) 0.0338(4) -0.0100(3) 0.0004(2) -0.0057(2)
Re2 0.0345(3) 0.0257(4) 0.0347(4) -0.0123(3) 0.0012(3) -0.0069(3)
Re3 0.0423(4) 0.0249(4) 0.0394(4) -0.0134(3) -0.0021(3) -0.0053(3)
Re4 0.0158(3) 0.0257(3) 0.0359(4) -0.0074(3) 0.0013(2) -0.0048(2)
O1 0.028(6) 0.050(8) 0.049(8) -0.034(7) 0.005(5) 0.003(5)
O2 0.051(8) 0.047(9) 0.052(10) 0.013(7) -0.019(7) -0.028(7)
O3 0.043(7) 0.035(8) 0.068(10) -0.029(7) 0.000(7) -0.012(6)
O4 0.007(5) 0.076(9) 0.071(9) -0.013(7) 0.005(5) -0.007(5)
O5 0.061(9) 0.032(7) 0.044(8) 0.005(6) -0.010(7) -0.011(6)
O6 0.031(5) 0.026(5) 0.035(5) -0.018(4) 0.011(4) -0.006(4)
O7 0.031(5) 0.014(4) 0.029(5) 0.002(4) 0.008(4) -0.012(4)
O8 0.094(11) 0.045(9) 0.052(9) -0.009(7) -0.023(8) -0.017(8)
O9 0.096(11) 0.042(8) 0.052(9) -0.028(7) -0.002(8) -0.033(8)
O10 0.032(6) 0.063(9) 0.071(10) -0.024(8) 0.007(6) -0.023(6)
O11 0.066(9) 0.031(8) 0.036(8) -0.007(6) 0.000(6) -0.007(6)
O12 0.031(6) 0.046(8) 0.047(8) -0.029(6) 0.007(5) -0.006(5)
O13 0.043(7) 0.053(8) 0.047(8) -0.031(7) 0.006(6) -0.014(6)
O14 0.045(8) 0.069(11) 0.046(9) -0.001(8) -0.005(7) -0.013(7)
O15 0.029(6) 0.078(11) 0.110(14) -0.040(10) 0.015(7) -0.021(7)
O16 0.112(12) 0.028(7) 0.051(9) -0.014(7) 0.003(8) -0.027(7)
O17 0.076(10) 0.044(9) 0.056(9) 0.000(7) -0.029(8) -0.017(7)
O18 0.042(6) 0.052(7) 0.067(8) -0.022(6) -0.005(6) -0.014(5)
O19 0.129(15) 0.184(19) 0.25(2) -0.177(19) 0.124(15) -0.108(14)
O20 0.042(7) 0.058(9) 0.041(8) -0.006(7) -0.010(6) -0.024(7)
O21 0.037(3) 0.049(4) 0.049(4) -0.0107(18) 0.0029(16) -0.0100(18)
O22 0.042(8) 0.051(10) 0.066(11) 0.017(8) -0.013(8) -0.012(7)
O23 0.064(9) 0.058(9) 0.039(8) -0.016(7) -0.007(7) -0.035(7)
O24 0.022(5) 0.045(8) 0.045(8) -0.014(6) -0.001(5) 0.003(5)
N1 0.016(5) 0.022(7) 0.028(8) -0.012(6) 0.004(5) -0.009(5)
N2 0.026(6) 0.023(7) 0.044(9) -0.012(6) -0.002(6) -0.005(6)
N3 0.022(6) 0.035(8) 0.027(8) -0.012(6) 0.001(5) -0.001(6)
N4 0.026(6) 0.033(8) 0.030(8) -0.008(6) -0.001(6) -0.009(6)
C1 0.101(16) 0.070(13) 0.054(12) -0.017(10) 0.040(11) -0.029(12)
C2 0.110(18) 0.068(13) 0.043(11) 0.005(9) 0.004(11) -0.024(12)
C3 0.072(12) 0.052(10) 0.045(10) -0.008(8) 0.010(9) -0.015(9)
C4 0.087(16) 0.15(2) 0.069(14) -0.069(15) 0.046(12) -0.057(16)
C5 0.034(9) 0.076(12) 0.090(14) -0.061(11) 0.021(9) -0.013(8)
C6 0.035(8) 0.073(12) 0.051(10) -0.032(9) 0.009(7) -0.001(8)
C7 0.041(9) 0.047(9) 0.059(11) -0.024(8) 0.006(8) -0.002(7)
C8 0.033(8) 0.039(8) 0.044(9) -0.013(7) 0.004(6) 0.008(6)
C9 0.024(6) 0.039(7) 0.026(7) -0.011(6) -0.012(5) -0.005(6)
C10 0.021(6) 0.032(7) 0.046(8) -0.017(6) 0.008(6) 0.007(6)
C11 0.014(7) 0.028(10) 0.050(13) -0.010(9) -0.006(8) 0.001(7)
C12 0.027(9) 0.041(11) 0.035(11) -0.017(9) 0.001(8) -0.012(8)
C13 0.023(8) 0.050(12) 0.030(10) -0.018(9) -0.004(7) -0.008(8)
C14 0.015(8) 0.041(11) 0.037(11) -0.016(9) -0.001(7) -0.003(7)
C15 0.008(8) 0.040(13) 0.062(15) -0.026(11) 0.005(8) -0.009(8)
C16 0.015(8) 0.047(12) 0.046(13) -0.013(10) -0.007(8) -0.007(8)
C17 0.030(11) 0.032(13) 0.074(18) -0.014(12) -0.014(11) -0.005(9)
C18 0.025(11) 0.039(13) 0.043(13) -0.015(10) -0.001(9) -0.015(9)
C19 0.009(7) 0.036(11) 0.032(11) -0.009(9) 0.005(7) -0.008(7)
C20 0.035(10) 0.027(10) 0.032(11) -0.015(8) -0.003(8) -0.014(8)
C21 0.031(9) 0.021(9) 0.022(10) -0.015(8) 0.002(7) -0.010(7)
C22 0.020(7) 0.031(9) 0.023(8) -0.014(7) 0.007(6) 0.008(7)
C23 0.042(10) 0.022(9) 0.031(9) -0.011(7) -0.005(8) 0.004(8)
C24 0.039(10) 0.041(11) 0.057(13) -0.018(10) -0.001(9) -0.021(9)
C25 0.041(10) 0.058(13) 0.045(11) -0.031(10) 0.008(8) -0.023(9)
C26 0.036(9) 0.035(8) 0.043(10) 0.009(7) -0.018(8) -0.020(7)
C27 0.027(8) 0.029(8) 0.035(9) -0.015(7) -0.005(7) 0.004(7)
C28 0.042(10) 0.033(11) 0.039(11) -0.017(9) -0.005(8) 0.013(8)
C29 0.046(11) 0.026(11) 0.031(12) -0.009(9) -0.012(9) -0.001(9)
C30 0.028(9) 0.037(11) 0.035(11) -0.012(9) 0.000(8) 0.011(8)
C31 0.027(8) 0.048(11) 0.038(11) 0.001(9) -0.004(8) 0.004(8)
C32 0.021(8) 0.066(16) 0.029(10) -0.009(10) 0.006(7) 0.015(9)
C33 0.017(7) 0.035(11) 0.038(11) -0.007(9) 0.003(7) 0.002(7)
C34 0.035(11) 0.026(12) 0.055(14) -0.014(10) -0.011(10) -0.005(9)
C35 0.050(12) 0.063(15) 0.031(12) -0.020(10) 0.000(9) -0.012(10)
C36 0.051(12) 0.022(10) 0.050(13) -0.008(9) -0.003(10) -0.014(9)
C37 0.040(11) 0.032(12) 0.040(12) -0.017(10) 0.007(9) -0.016(9)
C38 0.025(9) 0.025(10) 0.037(11) -0.012(8) 0.010(8) -0.014(8)
C39 0.022(8) 0.035(11) 0.030(10) -0.011(8) -0.002(8) -0.009(8)
C40 0.041(10) 0.029(10) 0.043(12) -0.013(9) -0.018(9) -0.013(8)
C41 0.053(11) 0.020(9) 0.030(10) -0.013(8) 0.004(9) -0.010(8)
C42 0.022(8) 0.028(10) 0.030(10) -0.007(8) 0.002(7) -0.003(7)
C43 0.036(9) 0.039(11) 0.019(9) -0.013(8) 0.004(7) -0.014(8)
C44 0.029(9) 0.049(13) 0.043(12) -0.022(10) 0.005(8) -0.014(9)
C45 0.029(9) 0.041(12) 0.034(11) -0.014(9) 0.011(8) -0.008(8)
C46 0.032(10) 0.075(16) 0.050(13) -0.044(12) 0.003(9) 0.001(10)
C47 0.043(11) 0.047(14) 0.036(12) -0.013(10) 0.005(9) 0.001(10)
C48 0.046(13) 0.063(17) 0.12(2) -0.027(16) -0.041(15) -0.020(12)
C49 0.072(16) 0.066(16) 0.027(11) -0.008(11) 0.002(11) -0.006(13)
C50 0.064(16) 0.14(3) 0.063(18) 0.002(18) 0.000(14) -0.053(18)
C51 0.045(13) 0.12(3) 0.08(2) -0.021(18) 0.003(13) -0.022(14)
C53 0.10(2) 0.066(19) 0.07(2) 0.008(15) 0.003(16) -0.023(16)
C54 0.066(15) 0.064(16) 0.062(17) -0.001(13) -0.022(13) -0.012(13)
C55 0.042(13) 0.11(2) 0.08(2) -0.046(18) 0.002(13) -0.035(14)
C56 0.053(12) 0.11(2) 0.038(13) -0.036(14) -0.002(10) -0.031(13)
C57 0.049(14) 0.09(2) 0.054(16) -0.039(15) -0.004(12) -0.013(13)
C58 0.060(13) 0.041(12) 0.056(15) -0.005(10) -0.009(11) -0.011(10)
C59 0.053(12) 0.052(14) 0.063(15) -0.044(12) 0.002(11) -0.015(10)
C60 0.042(11) 0.055(15) 0.045(13) -0.028(11) 0.010(10) -0.008(10)
C61 0.017(8) 0.035(11) 0.049(12) -0.015(9) 0.004(8) -0.010(7)
C62 0.029(9) 0.032(11) 0.048(13) -0.018(10) 0.003(8) -0.007(8)
C63 0.023(8) 0.026(10) 0.049(12) -0.014(9) 0.002(8) -0.011(7)
C64 0.029(9) 0.025(10) 0.032(11) -0.014(8) 0.004(8) -0.004(8)
C65 0.041(10) 0.035(12) 0.046(13) -0.020(10) 0.002(9) -0.002(9)
C66 0.026(9) 0.061(14) 0.046(13) -0.025(11) 0.000(8) -0.013(9)
C67 0.028(10) 0.042(13) 0.059(15) -0.028(11) 0.006(9) -0.008(9)
C68 0.049(13) 0.047(13) 0.057(15) -0.017(11) -0.017(11) -0.022(11)
C69 0.066(13) 0.020(10) 0.037(13) 0.008(9) -0.002(10) -0.008(9)
C70 0.055(14) 0.033(13) 0.037(13) -0.014(10) -0.001(10) -0.017(10)
C71 0.043(11) 0.030(10) 0.027(10) 0.003(8) -0.004(8) -0.014(8)
C72 0.033(9) 0.040(11) 0.034(11) -0.005(9) -0.002(8) 0.004(8)
C73 0.040(11) 0.035(13) 0.029(12) -0.009(10) 0.007(9) 0.007(10)
C74 0.047(13) 0.035(11) 0.045(13) -0.014(9) -0.013(10) 0.010(9)
C75 0.040(12) 0.08(2) 0.023(10) -0.020(12) -0.007(9) 0.042(12)
C76 0.041(11) 0.066(14) 0.059(14) -0.024(11) -0.005(10) -0.006(10)
C77 0.028(9) 0.079(15) 0.028(10) -0.001(10) 0.016(8) -0.008(9)
C78 0.108(7) 0.120(7) 0.223(7) -0.100(2) 0.0923(18) -0.110(3)
C79 0.080(16) 0.045(12) 0.045(12) -0.024(10) 0.029(11) -0.005(11)
C80 0.051(12) 0.060(14) 0.084(17) -0.040(13) 0.004(11) -0.016(11)
C81 0.032(10) 0.035(12) 0.040(13) -0.001(10) 0.003(9) -0.005(9)
C82 0.035(10) 0.025(10) 0.034(11) -0.011(8) 0.008(8) -0.009(8)
C83 0.064(13) 0.035(10) 0.026(10) -0.002(8) -0.007(9) -0.024(9)
C84 0.094(17) 0.028(10) 0.024(9) -0.017(8) 0.006(10) -0.022(11)
C85 0.026(9) 0.021(10) 0.045(13) -0.011(9) 0.001(8) -0.005(7)
C86 0.015(9) 0.031(11) 0.048(13) -0.018(9) 0.002(8) -0.004(8)
C87 0.029(11) 0.040(13) 0.032(12) -0.010(10) 0.007(9) -0.009(10)
C88 0.028(10) 0.055(16) 0.034(13) -0.003(10) -0.001(9) -0.022(10)
C89 0.025(9) 0.037(12) 0.030(11) 0.004(9) 0.001(8) -0.012(8)
C90 0.016(7) 0.015(8) 0.030(10) -0.004(7) 0.001(7) -0.006(6)
C91 0.018(8) 0.038(11) 0.035(11) -0.015(9) 0.004(7) -0.007(7)
C92 0.028(7) 0.056(10) 0.026(8) -0.018(7) -0.004(6) -0.015(7)
C93 0.025(7) 0.030(8) 0.044(9) -0.018(7) 0.015(7) -0.001(6)
C94 0.020(8) 0.037(10) 0.037(11) -0.008(9) -0.006(8) -0.001(7)
C95 0.026(8) 0.027(9) 0.033(11) -0.010(8) 0.001(7) -0.010(7)
C96 0.015(7) 0.034(8) 0.053(10) -0.017(7) 0.002(6) 0.007(6)
C97 0.029(8) 0.035(8) 0.065(12) -0.022(8) 0.003(8) 0.002(7)
C98 0.037(9) 0.033(9) 0.057(11) -0.017(8) -0.007(8) 0.003(7)
C99 0.053(12) 0.053(11) 0.048(11) -0.009(9) 0.014(9) -0.007(9)
C100 0.078(14) 0.018(8) 0.052(12) 0.002(7) -0.004(10) 0.006(8)
C101 0.078(15) 0.063(13) 0.053(12) -0.023(10) 0.021(11) 0.004(11)
C102 0.089(17) 0.075(15) 0.11(2) -0.049(14) 0.047(15) -0.034(13)
C103 0.090(16) 0.074(14) 0.052(12) -0.035(11) 0.022(11) -0.012(12)

loop_
_atom_type_symbol
_atom_type_description
_atom_type_scat_dispersion_real
_atom_type_scat_dispersion_imag
_atom_type_scat_source
C C 0.0033 0.0016 'International Tables Vol C Tables 4.2.6.8 and 6.1.1.4'
H H 0 0 'International Tables Vol C Tables 4.2.6.8 and 6.1.1.4'
N N 0.0061 0.0033 'International Tables Vol C Tables 4.2.6.8 and 6.1.1.4'
O O 0.0106 0.006 'International Tables Vol C Tables 4.2.6.8 and 6.1.1.4'
Re Re -1.0185 7.231 'International Tables Vol C Tables 4.2.6.8 and 6.1.1.4'

loop_
_geom_angle_atom_site_label_1
_geom_angle_atom_site_label_2
_geom_angle_atom_site_label_3
_geom_angle
_geom_angle_site_symmetry_1
_geom_angle_site_symmetry_3
_geom_angle_publ_flag
C17 Re1 C15 89.2(11) . . ?
C17 Re1 C16 92.6(10) . . ?
C15 Re1 C16 93.1(9) . . ?
C17 Re1 C18 86.5(11) . . ?
C15 Re1 C18 174.5(11) . . ?
C16 Re1 C18 90.5(9) . . ?
C17 Re1 C21 93.9(9) . . ?
C15 Re1 C21 93.2(8) . . ?
C16 Re1 C21 171.0(7) . . ?
C18 Re1 C21 83.7(8) . . ?
C17 Re1 N1 170.0(8) . . ?
C15 Re1 N1 92.4(6) . . ?
C16 Re1 N1 97.2(6) . . ?
C18 Re1 N1 91.4(7) . . ?
C21 Re1 N1 76.2(5) . . ?
C35 Re2 C36 93.6(9) . . ?
C35 Re2 C37 90.3(9) . . ?
C36 Re2 C37 90.7(10) . . ?
C35 Re2 C34 85.3(9) . . ?
C36 Re2 C34 92.3(10) . . ?
C37 Re2 C34 174.8(10) . . ?
C35 Re2 C29 92.5(10) . . ?
C36 Re2 C29 173.8(9) . . ?
C37 Re2 C29 90.4(10) . . ?
C34 Re2 C29 87.1(10) . . ?
C35 Re2 N2 168.7(7) . . ?
C36 Re2 N2 97.7(6) . . ?
C37 Re2 N2 90.5(6) . . ?
C34 Re2 N2 93.3(6) . . ?
C29 Re2 N2 76.2(7) . . ?
C69 Re3 C70 85.9(9) . . ?
C69 Re3 C68 95.0(10) . . ?
C70 Re3 C68 91.5(11) . . ?
C69 Re3 C67 87.7(9) . . ?
C70 Re3 C67 173.5(9) . . ?
C68 Re3 C67 90.2(10) . . ?
C69 Re3 N3 168.4(8) . . ?
C70 Re3 N3 94.0(6) . . ?
C68 Re3 N3 96.7(6) . . ?
C67 Re3 N3 92.1(6) . . ?
C69 Re3 C73 93.3(10) . . ?
C70 Re3 C73 88.5(10) . . ?
C68 Re3 C73 171.7(10) . . ?
C67 Re3 C73 90.7(10) . . ?
N3 Re3 C73 75.1(7) . . ?
C87 Re4 C89 93.2(9) . . ?
C87 Re4 C88 89.2(10) . . ?
C89 Re4 C88 93.4(9) . . ?
C87 Re4 C86 88.6(10) . . ?
C89 Re4 C86 90.1(8) . . ?
C88 Re4 C86 176.0(11) . . ?
C87 Re4 C81 92.2(9) . . ?
C89 Re4 C81 171.9(7) . . ?
C88 Re4 C81 92.6(9) . . ?
C86 Re4 C81 84.2(8) . . ?
C87 Re4 N4 168.3(7) . . ?
C89 Re4 N4 98.4(6) . . ?
C88 Re4 N4 91.4(7) . . ?
C86 Re4 N4 90.1(6) . . ?
C81 Re4 N4 76.0(6) . . ?
C9 O1 C8 118.0(12) . . ?
C26 O6 C23 121.4(11) . . ?
C41 O12 C44 120.2(11) . . ?
C61 O13 C60 117.4(11) . . ?
C78 O18 C75 121.1(17) . . ?
C93 O24 C96 114.2(9) . . ?
C19 N1 C12 118.4(11) . . ?
C19 N1 Re1 114.1(9) . . ?
C12 N1 Re1 127.1(7) . . ?
C33 N2 C38 119.8(11) . . ?
C33 N2 Re2 114.0(9) . . ?
C38 N2 Re2 126.1(9) . . ?
C71 N3 C64 116.6(12) . . ?
C71 N3 Re3 116.5(9) . . ?
C64 N3 Re3 126.5(9) . . ?
C85 N4 C90 117.4(11) . . ?
C85 N4 Re4 113.6(9) . . ?
C90 N4 Re4 129.0(8) . . ?
C3 C2 C1 112.0(17) . . ?
C2 C3 C4 108.1(17) . . ?
C5 C4 C3 107(2) . . ?
C6 C5 C4 113.9(18) . . ?
C7 C6 C5 111.2(16) . . ?
C6 C7 C8 112.2(14) . . ?
O1 C8 C7 110.9(14) . . ?
O1 C9 C10 116.0(12) . . ?
O1 C9 C14 123.7(11) . . ?
C10 C9 C14 120.3(12) . . ?
C9 C10 C11 118.9(13) . . ?
C12 C11 C10 120.4(14) . . ?
C13 C12 C11 117.9(18) . . ?
C13 C12 N1 122.3(15) . . ?
C11 C12 N1 119.6(15) . . ?
C14 C13 C12 123.2(16) . . ?
C13 C14 C9 119.0(14) . . ?
O2 C15 Re1 177.9(16) . . ?
O3 C16 Re1 176.8(19) . . ?
O4 C17 Re1 176(2) . . ?
O5 C18 Re1 178(2) . . ?
N1 C19 C20 119.7(15) . . ?
C21 C20 C19 118.0(15) . . ?
C21 C20 C25 122.5(19) . . ?
C19 C20 C25 119.5(17) . . ?
C20 C21 C22 116.4(15) . . ?
C20 C21 Re1 111.9(12) . . ?
C22 C21 Re1 131.6(13) . . ?
C23 C22 C21 119.1(15) . . ?
C24 C23 O6 113.4(15) . . ?
C24 C23 C22 123.7(18) . . ?
O6 C23 C22 122.6(15) . . ?
C25 C24 C23 118.0(17) . . ?
C24 C25 C20 120.3(19) . . ?
O7 C26 O6 124.1(15) . . ?
O7 C26 C27 122.9(16) . . ?
O6 C26 C27 112.9(13) . . ?
C28 C27 C32 120.2(18) . . ?
C28 C27 C26 116.9(16) . . ?
C32 C27 C26 122.9(16) . . ?
C27 C28 C29 121(2) . . ?
C30 C29 C28 117(2) . . ?
C30 C29 Re2 114.5(17) . . ?
C28 C29 Re2 128.6(18) . . ?
C31 C30 C29 123(2) . . ?
C31 C30 C33 120.3(19) . . ?
C29 C30 C33 116.3(19) . . ?
C30 C31 C32 117(2) . . ?
C27 C32 C31 121.9(18) . . ?
N2 C33 C30 118.4(17) . . ?
O8 C34 Re2 174.9(18) . . ?
O9 C35 Re2 175(2) . . ?
O10 C36 Re2 179.2(17) . . ?
O11 C37 Re2 175.8(16) . . ?
C43 C38 C39 120.1(18) . . ?
C43 C38 N2 121.0(14) . . ?
C39 C38 N2 118.9(15) . . ?
C38 C39 C40 119.7(16) . . ?
C41 C40 C39 120.0(15) . . ?
C40 C41 O12 116.6(15) . . ?
C40 C41 C42 121.2(17) . . ?
O12 C41 C42 122.1(16) . . ?
C43 C42 C41 118.0(15) . . ?
C38 C43 C42 121.0(15) . . ?
O12 C44 C45 106.8(13) . . ?
C44 C45 C46 112.5(15) . . ?
C47 C46 C45 118.4(19) . . ?
C46 C47 C48 113.7(17) . . ?
C49 C48 C47 111.6(19) . . ?
C48 C49 C50 112(2) . . ?
C49 C50 C51 116(2) . . ?
C55 C54 C53 116(2) . . ?
C54 C55 C56 120(2) . . ?
C57 C56 C55 116.1(19) . . ?
C56 C57 C58 114.5(19) . . ?
C59 C58 C57 116(2) . . ?
C58 C59 C60 113.9(19) . . ?
O13 C60 C59 107.6(15) . . ?
C62 C61 O13 126.5(15) . . ?
C62 C61 C66 118.8(18) . . ?
O13 C61 C66 114.7(15) . . ?
C61 C62 C63 120.4(17) . . ?
C62 C63 C64 121.0(16) . . ?
C65 C64 C63 118.0(18) . . ?
C65 C64 N3 121.0(15) . . ?
C63 C64 N3 121.0(15) . . ?
C66 C65 C64 121.3(18) . . ?
C65 C66 C61 120.5(18) . . ?
O14 C67 Re3 176.5(18) . . ?
O15 C68 Re3 178(2) . . ?
O16 C69 Re3 174(2) . . ?
O17 C70 Re3 174.0(17) . . ?
N3 C71 C72 119.6(17) . . ?
C73 C72 C77 121(2) . . ?
C73 C72 C71 115.7(19) . . ?
C77 C72 C71 123(2) . . ?
C74 C73 C72 115(2) . . ?
C74 C73 Re3 132(2) . . ?
C72 C73 Re3 113.0(17) . . ?
C73 C74 C75 121(2) . . ?
C76 C75 C74 124(2) . . ?
C76 C75 O18 111(2) . . ?
C74 C75 O18 125(2) . . ?
C75 C76 C77 117(2) . . ?
C76 C77 C72 122(2) . . ?
O19 C78 O18 134(2) . . ?
O19 C78 C79 115(2) . . ?
O18 C78 C79 110.4(16) . . ?
C80 C79 C84 121(2) . . ?
C80 C79 C78 119(2) . . ?
C84 C79 C78 119.3(17) . . ?
C79 C80 C81 122(2) . . ?
C82 C81 C80 116(2) . . ?
C82 C81 Re4 115.9(16) . . ?
C80 C81 Re4 128.2(16) . . ?
C83 C82 C81 125(2) . . ?
C83 C82 C85 121.3(18) . . ?
C81 C82 C85 114.1(17) . . ?
C82 C83 C84 119(2) . . ?
C83 C84 C79 117.5(17) . . ?
N4 C85 C82 120.3(16) . . ?
O20 C86 Re4 175.2(17) . . ?
O21 C87 Re4 178.8(19) . . ?
O22 C88 Re4 176(2) . . ?
O23 C89 Re4 176.9(16) . . ?
C91 C90 C95 119.1(17) . . ?
C91 C90 N4 120.4(13) . . ?
C95 C90 N4 119.8(14) . . ?
C92 C91 C90 121.0(15) . . ?
C91 C92 C93 121.3(14) . . ?
O24 C93 C94 126.1(13) . . ?
O24 C93 C92 116.0(13) . . ?
C94 C93 C92 117.8(14) . . ?
C93 C94 C95 120.6(15) . . ?
C94 C95 C90 119.7(16) . . ?
O24 C96 C97 106.8(12) . . ?
C98 C97 C96 117.2(13) . . ?
C97 C98 C99 112.5(13) . . ?
C100 C99 C98 113.5(15) . . ?
C99 C100 C101 113.8(14) . . ?
C102 C101 C100 114.0(17) . . ?
C101 C102 C103 114.9(19) . . ?

loop_
_geom_bond_atom_site_label_1
_geom_bond_atom_site_label_2
_geom_bond_distance
_geom_bond_site_symmetry_2
_geom_bond_publ_flag
Re1 C17 1.92(3) . ?
Re1 C15 1.98(2) . ?
Re1 C16 1.98(2) . ?
Re1 C18 1.99(3) . ?
Re1 C21 2.193(15) . ?
Re1 N1 2.217(12) . ?
Re2 C35 1.93(2) . ?
Re2 C36 1.95(2) . ?
Re2 C37 1.97(3) . ?
Re2 C34 2.00(3) . ?
Re2 C29 2.12(3) . ?
Re2 N2 2.233(13) . ?
Re3 C69 1.92(2) . ?
Re3 C70 1.96(3) . ?
Re3 C68 1.98(3) . ?
Re3 C67 2.02(3) . ?
Re3 N3 2.195(14) . ?
Re3 C73 2.21(3) . ?
Re4 C87 1.90(2) . ?
Re4 C89 1.97(2) . ?
Re4 C88 1.97(2) . ?
Re4 C86 1.99(2) . ?
Re4 C81 2.14(2) . ?
Re4 N4 2.223(14) . ?
O1 C9 1.371(18) . ?
O1 C8 1.427(19) . ?
O2 C15 1.14(2) . ?
O3 C16 1.14(2) . ?
O4 C17 1.18(3) . ?
O5 C18 1.14(3) . ?
O6 C26 1.316(17) . ?
O6 C23 1.398(19) . ?
O7 C26 1.226(15) . ?
O8 C34 1.12(3) . ?
O9 C35 1.15(2) . ?
O10 C36 1.20(2) . ?
O11 C37 1.17(3) . ?
O12 C41 1.362(18) . ?
O12 C44 1.432(18) . ?
O13 C61 1.375(19) . ?
O13 C60 1.40(2) . ?
O14 C67 1.12(3) . ?
O15 C68 1.10(3) . ?
O16 C69 1.16(2) . ?
O17 C70 1.16(2) . ?
O18 C78 1.18(2) . ?
O18 C75 1.44(2) . ?
O19 C78 1.13(2) . ?
O20 C86 1.13(2) . ?
O21 C87 1.16(2) . ?
O22 C88 1.15(2) . ?
O23 C89 1.16(2) . ?
O24 C93 1.365(13) . ?
O24 C96 1.458(14) . ?
N1 C19 1.294(18) . ?
N1 C12 1.43(2) . ?
N2 C33 1.308(17) . ?
N2 C38 1.434(19) . ?
N3 C71 1.26(2) . ?
N3 C64 1.432(19) . ?
N4 C85 1.296(19) . ?
N4 C90 1.431(19) . ?
C1 C2 1.55(3) . ?
C2 C3 1.45(2) . ?
C3 C4 1.58(3) . ?
C4 C5 1.57(3) . ?
C5 C6 1.53(2) . ?
C6 C7 1.49(2) . ?
C7 C8 1.51(2) . ?
C9 C10 1.391(19) . ?
C9 C14 1.401(18) . ?
C10 C11 1.404(19) . ?
C11 C12 1.40(3) . ?
C12 C13 1.37(3) . ?
C13 C14 1.36(3) . ?
C19 C20 1.42(3) . ?
C20 C21 1.40(3) . ?
C20 C25 1.42(2) . ?
C21 C22 1.41(2) . ?
C22 C23 1.41(2) . ?
C23 C24 1.37(3) . ?
C24 C25 1.36(3) . ?
C26 C27 1.49(3) . ?
C27 C28 1.39(3) . ?
C27 C32 1.39(3) . ?
C28 C29 1.43(3) . ?
C29 C30 1.42(3) . ?
C30 C31 1.39(3) . ?
C30 C33 1.43(3) . ?
C31 C32 1.41(3) . ?
C38 C43 1.35(2) . ?
C38 C39 1.39(2) . ?
C39 C40 1.43(3) . ?
C40 C41 1.31(3) . ?
C41 C42 1.44(2) . ?
C42 C43 1.40(2) . ?
C44 C45 1.51(3) . ?
C45 C46 1.54(3) . ?
C46 C47 1.48(3) . ?
C47 C48 1.57(4) . ?
C48 C49 1.45(3) . ?
C49 C50 1.49(4) . ?
C50 C51 1.57(4) . ?
C53 C54 1.46(4) . ?
C54 C55 1.44(4) . ?
C55 C56 1.59(3) . ?
C56 C57 1.52(4) . ?
C57 C58 1.54(3) . ?
C58 C59 1.48(3) . ?
C59 C60 1.54(3) . ?
C61 C62 1.35(3) . ?
C61 C66 1.46(3) . ?
C62 C63 1.39(3) . ?
C63 C64 1.41(2) . ?
C64 C65 1.39(3) . ?
C65 C66 1.34(3) . ?
C71 C72 1.45(3) . ?
C72 C73 1.40(3) . ?
C72 C77 1.44(3) . ?
C73 C74 1.37(3) . ?
C74 C75 1.42(4) . ?
C75 C76 1.33(4) . ?
C76 C77 1.35(3) . ?
C78 C79 1.61(3) . ?
C79 C80 1.36(3) . ?
C79 C84 1.45(3) . ?
C80 C81 1.41(3) . ?
C81 C82 1.40(3) . ?
C82 C83 1.39(3) . ?
C82 C85 1.46(3) . ?
C83 C84 1.39(3) . ?
C90 C91 1.37(3) . ?
C90 C95 1.40(2) . ?
C91 C92 1.36(2) . ?
C92 C93 1.40(2) . ?
C93 C94 1.38(2) . ?
C94 C95 1.39(3) . ?
C96 C97 1.52(2) . ?
C97 C98 1.49(2) . ?
C98 C99 1.53(2) . ?
C99 C100 1.45(2) . ?
C100 C101 1.54(2) . ?
C101 C102 1.49(3) . ?
C102 C103 1.51(3) . ?
